data_8101058
loop_
_publ_author_name
'Isasi, Josefa'
'Jaulmes, Sylvie'

_publ_section_title
;
Crystal structure of dilithium nickel disulfate, Li~2~Ni(SO~4~)~2~
;
_journal_issue 3
_journal_name_full 'Zeitschrift f\"ur Kristallographie - New Crystal Structures'
_journal_page_first 331
_journal_page_last 332
_journal_volume 216
_journal_year 2001
_chemical_formula_moiety 'Li2 Ni O8 S2'
_chemical_formula_structural 'Li2 Ni(SO4 )2'
_chemical_formula_sum 'Li2 Ni O8 S2'
_chemical_formula_weight 264.71
_chemical_melting_point 893
_space_group_IT_number 61
_symmetry_cell_setting orthorhombic
_symmetry_space_group_name_Hall '-P 2ac 2ab'
_symmetry_space_group_name_H-M 'P b c a'
_cell_angle_alpha 90.00
_cell_angle_beta 90.00
_cell_angle_gamma 90.00
_cell_formula_units_Z 8
_cell_length_a 9.126(2)
_cell_length_b 9.001(2)
_cell_length_c 13.543(3)
_cell_measurement_temperature 293(2)
_cell_volume 1112.5(4)
_diffrn_ambient_temperature 293(2)
_exptl_crystal_density_diffrn 3.161
_exptl_crystal_density_meas 3.12(5)
_refine_ls_R_factor_obs 0.0362
_refine_ls_wR_factor_obs 0.0827
_cod_depositor_comments
;
The following automatic conversions were performed:

'_chemical_melting_point' value '893 K' was changed to '893' - the
value should be numeric and without a unit designator.

Automatic conversion script
Id: cif_fix_values 1646 2011-03-28 12:23:43Z adriana 
;
_cod_database_code 8101058

loop_
_symmetry_equiv_pos_as_xyz
'x, y, z'
'x+1/2, -y+1/2, -z'
'-x, y+1/2, -z+1/2'
'-x+1/2, -y, z+1/2'
'-x, -y, -z'
'-x-1/2, y-1/2, z'
'x, -y-1/2, z-1/2'
'x-1/2, y, -z-1/2'

loop_
_atom_site_aniso_label
_atom_site_aniso_U_11
_atom_site_aniso_U_22
_atom_site_aniso_U_33
_atom_site_aniso_U_23
_atom_site_aniso_U_13
_atom_site_aniso_U_12
Li1 0.023(2) 0.011(2) 0.017(2) 0.003(2) -0.005(2) -0.001(2)
Li2 0.017(2) 0.013(2) 0.019(2) 0.002(2) 0.001(2) -0.003(2)
Ni 0.00840(13) 0.00434(12) 0.00922(13) -0.00064(11) 0.00028(11) 0.00079(10)
S1 0.0080(2) 0.0036(2) 0.0084(2) -0.0001(2) -0.0003(2) 0.0001(2)
S2 0.0079(2) 0.0038(2) 0.0082(2) 0.0002(2) 0.0003(2) 0.0002(2)
O11 0.0081(7) 0.0105(8) 0.0129(8) -0.0022(7) 0.0025(6) -0.0006(6)
O12 0.0142(8) 0.0055(7) 0.0136(8) 0.0011(6) -0.0002(7) -0.0012(6)
O13 0.0129(8) 0.0088(8) 0.0095(8) -0.0025(6) 0.0006(6) 0.0031(7)
O14 0.0119(7) 0.0096(8) 0.0109(7) 0.0018(6) -0.0013(7) 0.0008(6)
O21 0.0114(8) 0.0077(7) 0.0116(8) -0.0024(6) 0.0026(6) 0.0005(6)
O22 0.0136(8) 0.0089(7) 0.0081(7) 0.0015(6) -0.0012(6) 0.0035(6)
O23 0.0183(9) 0.0050(7) 0.0129(8) 0.0001(6) 0.0001(7) 0.0014(7)
O24 0.0088(8) 0.0122(8) 0.0144(8) -0.0031(7) -0.0008(6) -0.0020(7)

loop_
_atom_site_label
_atom_site_type_symbol
_atom_site_fract_x
_atom_site_fract_y
_atom_site_fract_z
_atom_site_U_iso_or_equiv
_atom_site_thermal_displace_type
_atom_site_occupancy
_atom_site_calc_flag
_atom_site_refinement_flags
_atom_site_disorder_group
Li1 Li 0.4657(6) 0.7198(6) 0.3735(4) 0.0170(10) Uani 1 d . .
Li2 Li 0.7248(6) 0.5441(6) 0.6275(4) 0.0163(10) Uani 1 d . .
Ni Ni 0.86180(4) 0.60310(4) 0.37771(2) 0.00732(8) Uani 1 d . .
S1 S 0.66062(6) 0.81305(7) 0.50876(4) 0.00666(11) Uani 1 d . .
S2 S 0.57517(7) 0.43034(6) 0.27298(4) 0.00667(11) Uani 1 d . .
O11 O 0.5007(2) 0.7998(2) 0.52293(14) 0.0105(3) Uani 1 d . .
O12 O 0.7044(2) 0.9695(2) 0.49404(15) 0.0111(3) Uani 1 d . .
O13 O 0.6901(2) 0.7279(2) 0.41810(14) 0.0104(3) Uani 1 d . .
O14 O 0.7422(2) 0.7575(2) 0.59402(14) 0.0108(3) Uani 1 d . .
O21 O 0.4817(2) 0.4976(2) 0.34819(15) 0.0103(3) Uani 1 d . .
O22 O 0.5233(2) 0.4637(2) 0.17103(14) 0.0102(3) Uani 1 d . .
O23 O 0.5742(2) 0.2670(2) 0.27774(15) 0.0121(3) Uani 1 d . .
O24 O 0.7257(2) 0.4886(2) 0.27867(15) 0.0118(3) Uani 1 d . .

loop_
_geom_bond_atom_site_label_1
_geom_bond_atom_site_label_2
_geom_bond_distance
_geom_bond_site_symmetry_2
_geom_bond_publ_flag
Li1 O21 2.034(6) . yes
Li1 O14 2.096(6) 2_466 yes
Li1 O23 2.123(6) 3_655 yes
Li1 O13 2.137(6) . yes
Li1 O11 2.171(6) . yes
Li1 O22 2.279(6) 3_655 yes
Li1 S1 2.688(6) . no
Li1 S2 2.769(6) 3_655 no
Li1 Li2 2.944(8) 5_666 no
Li1 Li2 3.057(8) 2_466 no
Li2 O21 1.950(6) 5_666 yes
Li2 O14 1.980(6) . yes
Li2 O12 2.034(6) 6_755 yes
Li2 O24 2.116(6) 4_665 yes
Li2 O22 2.374(6) 4_665 yes
Li2 O14 2.637(6) 6_755 yes
Li2 S2 2.695(6) 4_665 no
Li2 S1 2.830(6) 6_755 no
Li2 Li1 2.944(8) 5_666 no
Li2 S1 2.965(6) . no
Li2 Li1 3.057(8) 2_566 no
Ni O13 2.004(2) . yes
Ni O11 2.044(2) 2_566 yes
Ni O22 2.045(2) 8_656 yes
Ni O12 2.072(2) 6_755 yes
Ni O23 2.086(2) 6_765 yes
Ni O24 2.099(2) . yes
S1 O14 1.462(2) . yes
S1 O13 1.472(2) . yes
S1 O11 1.477(2) . yes
S1 O12 1.477(2) . yes
S1 Li2 2.830(6) 6_765 no
S2 O21 1.460(2) . yes
S2 O23 1.471(2) . yes
S2 O24 1.473(2) . yes
S2 O22 1.490(2) . yes
S2 Li2 2.695(6) 4_664 no
S2 Li1 2.769(6) 3_645 no
O11 Ni 2.044(2) 2_466 yes
O12 Li2 2.034(6) 6_765 yes
O12 Ni 2.072(2) 6_765 yes
O14 Li1 2.096(6) 2_566 yes
O14 Li2 2.637(6) 6_765 yes
O21 Li2 1.950(6) 5_666 yes
O22 Ni 2.045(2) 8_556 yes
O22 Li1 2.279(6) 3_645 yes
O22 Li2 2.374(6) 4_664 yes
O23 Ni 2.086(2) 6_755 yes
O23 Li1 2.124(6) 3_645 yes
O24 Li2 2.116(6) 4_664 yes
